data_2220160
loop_
_publ_author_name
'Kerscher, Tobias'
'Zeller, Patrick'
'Mayer, Peter'
'Kl\"ufers, Peter'

_publ_section_title
;
 Poly[[\m-1,4-anhydroerythritolato-di-\m-aqua-sodium(I)] monohydrate]
;
_journal_coeditor_code FI2067
_journal_issue 12
_journal_name_full 'Acta Crystallographica Section E'
_journal_page_first m1637
_journal_paper_doi 10.1107/S1600536808039640
_journal_volume 64
_journal_year 2008
_chemical_formula_iupac '[Na (C4 H7 O3) (H2 O)2], H2 O1'
_chemical_formula_moiety 'C4 H11 Na O5, H2 O1'
_chemical_formula_sum 'C4 H13 Na O6'
_chemical_formula_weight 180.13
_chemical_name_common 'Sodium 1,4 anhydroerythritolate'
_chemical_name_systematic
;
Poly[[\m-1,4-anhydroerythritolato-di-\m-aqua-sodium(I)] monohydrate]
;
_space_group_IT_number 15
_symmetry_cell_setting monoclinic
_symmetry_space_group_name_Hall '-C 2yc'
_symmetry_space_group_name_H-M 'C 1 2/c 1'
_atom_sites_solution_hydrogens geom
_atom_sites_solution_primary direct
_atom_sites_solution_secondary difmap
_audit_creation_method 'form98_non/compatible with shelxl97-2'
_cell_angle_alpha 90.00
_cell_angle_beta 127.678(17)
_cell_angle_gamma 90.00
_cell_formula_units_Z 8
_cell_length_a 23.155(6)
_cell_length_b 6.0900(16)
_cell_length_c 14.543(5)
_cell_measurement_reflns_used 2600
_cell_measurement_temperature 200(2)
_cell_measurement_theta_max 26.4990
_cell_measurement_theta_min 3.7738
_cell_volume 1623.1(9)
_computing_cell_refinement 'CrysAlis RED Oxford Diffraction (2006)'
_computing_data_collection 'CrysAlis CCD (Oxford Diffraction, 2006)'
_computing_data_reduction 'CrysAlis RED Oxford Diffraction (2006)'
_computing_molecular_graphics
;
ORTEPIII (Burnett & Johnson, 1996)
;
_computing_publication_material 'SHELXL97 (Sheldrick, 2008)'
_computing_structure_refinement 'SHELXL97 (Sheldrick, 2008)'
_computing_structure_solution 'SHELXS97 (Sheldrick, 2008)'
_diffrn_ambient_temperature 200(2)
_diffrn_measured_fraction_theta_full 0.996
_diffrn_measured_fraction_theta_max 0.996
_diffrn_measurement_device 'CCD camera on \k-goniostat'
_diffrn_measurement_device_type 'Oxford Diffraction KappaCCD'
_diffrn_measurement_method \w
_diffrn_radiation_monochromator graphite
_diffrn_radiation_source 'fine-focus sealed tube'
_diffrn_radiation_type MoK\a
_diffrn_radiation_wavelength 0.71073
_diffrn_reflns_av_R_equivalents 0.0442
_diffrn_reflns_av_sigmaI/netI 0.0489
_diffrn_reflns_limit_h_max 28
_diffrn_reflns_limit_h_min -21
_diffrn_reflns_limit_k_max 6
_diffrn_reflns_limit_k_min -7
_diffrn_reflns_limit_l_max 18
_diffrn_reflns_limit_l_min -17
_diffrn_reflns_number 6310
_diffrn_reflns_theta_full 26.51
_diffrn_reflns_theta_max 26.51
_diffrn_reflns_theta_min 4.23
_exptl_absorpt_coefficient_mu 0.180
_exptl_absorpt_correction_type none
_exptl_crystal_colour colourless
_exptl_crystal_density_diffrn 1.474
_exptl_crystal_density_method 'not measured'
_exptl_crystal_description platelet
_exptl_crystal_F_000 768
_exptl_crystal_size_max 0.23
_exptl_crystal_size_mid 0.20
_exptl_crystal_size_min 0.10
_refine_diff_density_max 0.202
_refine_diff_density_min -0.237
_refine_ls_extinction_method none
_refine_ls_goodness_of_fit_ref 0.953
_refine_ls_hydrogen_treatment mixed
_refine_ls_matrix_type full
_refine_ls_number_parameters 118
_refine_ls_number_reflns 1699
_refine_ls_number_restraints 9
_refine_ls_restrained_S_all 0.954
_refine_ls_R_factor_all 0.0518
_refine_ls_R_factor_gt 0.0315
_refine_ls_shift/su_max 0.000
_refine_ls_shift/su_mean 0.000
_refine_ls_structure_factor_coef Fsqd
_refine_ls_weighting_details 'calc w=1/[\s^2^(Fo^2^)+(0.0484P)^2^] where P=(Fo^2^+2Fc^2^)/3'
_refine_ls_weighting_scheme calc
_refine_ls_wR_factor_gt 0.0780
_refine_ls_wR_factor_ref 0.0858
_reflns_number_gt 1088
_reflns_number_total 1699
_reflns_threshold_expression >2sigma(I)
_cod_data_source_file fi2067.cif
_cod_data_source_block I
_cod_original_sg_symbol_H-M 'C 2/c'
_cod_database_code 2220160
_cod_database_fobs_code 2220160

loop_
_symmetry_equiv_pos_as_xyz
'x, y, z'
'-x, y, -z+1/2'
'x+1/2, y+1/2, z'
'-x+1/2, y+1/2, -z+1/2'
'-x, -y, -z'
'x, -y, z-1/2'
'-x+1/2, -y+1/2, -z'
'x+1/2, -y+1/2, z-1/2'

loop_
_atom_site_type_symbol
_atom_site_label
_atom_site_fract_x
_atom_site_fract_y
_atom_site_fract_z
_atom_site_U_iso_or_equiv
_atom_site_adp_type
_atom_site_calc_flag
_atom_site_refinement_flags
_atom_site_occupancy
Na Na1 0.24809(3) 0.43051(10) 0.24000(5) 0.0238(2) Uani d . 1
O O1 0.16736(6) 0.16529(17) 0.09168(9) 0.0238(3) Uani d . 1
O O2 0.05729(6) -0.21567(19) -0.03931(10) 0.0322(3) Uani d . 1
H H2 0.0846 -0.2907 -0.0445 0.048 Uiso d R 1
O O3 0.14255(6) -0.19459(18) -0.08460(9) 0.0295(3) Uani d . 1
O O4 0.24091(7) 0.19528(18) 0.36644(10) 0.0261(3) Uani d D 1
H H41 0.2075(8) 0.196(3) 0.3733(15) 0.039 Uiso d D 1
H H42 0.2796(8) 0.222(3) 0.4385(13) 0.039 Uiso d D 1
O O6 0.34457(6) 0.18090(18) 0.30154(10) 0.0285(3) Uani d D 1
H H61 0.3781(9) 0.212(3) 0.3752(12) 0.043 Uiso d D 1
H H62 0.3710(10) 0.123(3) 0.2850(14) 0.043 Uiso d D 1
C C1 0.09012(9) 0.1596(3) 0.03391(15) 0.0288(4) Uani d . 1
H H11 0.0686 0.3080 0.0067 0.035 Uiso calc R 1
H H12 0.0801 0.1041 0.0868 0.035 Uiso calc R 1
C C2 0.05911(9) 0.0052(3) -0.06810(14) 0.0282(4) Uani d . 1
H H1 0.0097 0.0547 -0.1367 0.034 Uiso calc R 1
C C3 0.11567(9) 0.0160(3) -0.09473(14) 0.0272(4) Uani d . 1
H H3 0.0922 0.0765 -0.1742 0.033 Uiso calc R 1
C C4 0.17244(9) 0.1743(3) -0.00250(14) 0.0284(4) Uani d . 1
H H43 0.2218 0.1304 0.0251 0.034 Uiso calc R 1
H H44 0.1626 0.3251 -0.0343 0.034 Uiso calc R 1
O O5 0.06903(7) 0.4653(2) 0.23361(12) 0.0439(4) Uani d D 1
H H51 0.0915(10) 0.384(3) 0.2926(14) 0.066 Uiso d D 1
H H52 0.0326(9) 0.400(3) 0.1783(15) 0.066 Uiso d D 1

loop_
_atom_site_aniso_label
_atom_site_aniso_U_11
_atom_site_aniso_U_22
_atom_site_aniso_U_33
_atom_site_aniso_U_12
_atom_site_aniso_U_13
_atom_site_aniso_U_23
Na1 0.0278(4) 0.0183(4) 0.0225(4) -0.0002(3) 0.0140(3) -0.0003(3)
O1 0.0232(7) 0.0270(6) 0.0190(6) -0.0019(5) 0.0116(5) -0.0015(5)
O2 0.0308(7) 0.0304(7) 0.0336(7) -0.0053(5) 0.0188(6) -0.0022(5)
O3 0.0292(7) 0.0322(7) 0.0242(7) 0.0002(5) 0.0149(6) -0.0048(5)
O4 0.0268(7) 0.0304(7) 0.0229(7) -0.0016(6) 0.0160(6) -0.0025(5)
O6 0.0269(7) 0.0299(7) 0.0281(7) 0.0016(5) 0.0165(6) -0.0036(5)
C1 0.0238(10) 0.0310(10) 0.0292(10) 0.0037(7) 0.0149(8) 0.0005(8)
C2 0.0202(9) 0.0307(10) 0.0232(9) 0.0007(8) 0.0079(8) 0.0013(8)
C3 0.0282(9) 0.0310(10) 0.0180(9) 0.0006(8) 0.0119(8) 0.0017(7)
C4 0.0332(10) 0.0290(10) 0.0248(10) -0.0031(8) 0.0186(9) 0.0014(7)
O5 0.0361(8) 0.0447(9) 0.0349(8) -0.0085(6) 0.0136(7) 0.0117(6)

loop_
_atom_type_symbol
_atom_type_description
_atom_type_scat_dispersion_real
_atom_type_scat_dispersion_imag
_atom_type_scat_source
C C 0.0033 0.0016 'International Tables Vol C Tables 4.2.6.8 and 6.1.1.4'
H H 0.0000 0.0000 'International Tables Vol C Tables 4.2.6.8 and 6.1.1.4'
Na Na 0.0362 0.0249 'International Tables Vol C Tables 4.2.6.8 and 6.1.1.4'
O O 0.0106 0.0060 'International Tables Vol C Tables 4.2.6.8 and 6.1.1.4'

loop_
_geom_angle_atom_site_label_1
_geom_angle_atom_site_label_2
_geom_angle_atom_site_label_3
_geom_angle_site_symmetry_1
_geom_angle_site_symmetry_3
_geom_angle
O4 Na1 O6 4 . 103.35(5)
O4 Na1 O6 4 4 80.67(5)
O6 Na1 O6 . 4 174.07(3)
O4 Na1 O1 4 . 101.92(5)
O6 Na1 O1 . . 86.84(5)
O6 Na1 O1 4 . 96.65(5)
O4 Na1 O4 4 . 172.80(5)
O6 Na1 O4 . . 79.65(5)
O6 Na1 O4 4 . 95.86(5)
O1 Na1 O4 . . 84.69(5)
O4 Na1 O1 4 4 85.17(5)
O6 Na1 O1 . 4 90.22(5)
O6 Na1 O1 4 4 85.75(5)
O1 Na1 O1 . 4 172.78(4)
O4 Na1 O1 . 4 88.30(5)
O4 Na1 Na1 4 4 51.06(3)
O6 Na1 Na1 . 4 129.44(5)
O6 Na1 Na1 4 4 50.00(3)
O1 Na1 Na1 . 4 135.52(4)
O4 Na1 Na1 . 4 122.01(4)
O1 Na1 Na1 4 4 50.56(3)
O4 Na1 Na1 4 4_545 137.46(4)
O6 Na1 Na1 . 4_545 50.31(3)
O6 Na1 Na1 4 4_545 129.01(4)
O1 Na1 Na1 . 4_545 51.66(3)
O4 Na1 Na1 . 4_545 49.30(3)
O1 Na1 Na1 4 4_545 121.82(4)
Na1 Na1 Na1 4 4_545 170.73(4)
C1 O1 C4 . . 103.87(12)
C1 O1 Na1 . . 123.05(9)
C4 O1 Na1 . . 110.75(9)
C1 O1 Na1 . 4_545 121.20(10)
C4 O1 Na1 . 4_545 119.37(9)
Na1 O1 Na1 . 4_545 77.78(4)
C2 O2 H2 . . 109.7
Na1 O4 Na1 4_545 . 79.64(4)
Na1 O4 H41 4_545 . 124.1(12)
Na1 O4 H41 . . 125.9(13)
Na1 O4 H42 4_545 . 117.9(12)
Na1 O4 H42 . . 107.6(12)
H41 O4 H42 . . 101.5(14)
Na1 O6 Na1 . 4_545 79.69(4)
Na1 O6 H61 . . 104.5(12)
Na1 O6 H61 4_545 . 115.6(13)
Na1 O6 H62 . . 145.5(12)
Na1 O6 H62 4_545 . 110.5(13)
H61 O6 H62 . . 100.4(15)
O1 C1 C2 . . 105.23(13)
O1 C1 H11 . . 110.7
C2 C1 H11 . . 110.7
O1 C1 H12 . . 110.7
C2 C1 H12 . . 110.7
H11 C1 H12 . . 108.8
O2 C2 C1 . . 112.42(14)
O2 C2 C3 . . 106.92(13)
C1 C2 C3 . . 104.28(13)
O2 C2 H1 . . 111.0
C1 C2 H1 . . 111.0
C3 C2 H1 . . 111.0
O3 C3 C4 . . 113.69(14)
O3 C3 C2 . . 108.65(13)
C4 C3 C2 . . 102.13(13)
O3 C3 H3 . . 110.7
C4 C3 H3 . . 110.7
C2 C3 H3 . . 110.7
O1 C4 C3 . . 106.58(13)
O1 C4 H43 . . 110.4
C3 C4 H43 . . 110.4
O1 C4 H44 . . 110.4
C3 C4 H44 . . 110.4
H43 C4 H44 . . 108.6
H51 O5 H52 . . 109.6(19)

loop_
_geom_bond_atom_site_label_1
_geom_bond_atom_site_label_2
_geom_bond_site_symmetry_2
_geom_bond_distance
Na1 O4 4 2.3544(13)
Na1 O6 . 2.3787(14)
Na1 O6 4 2.3893(14)
Na1 O1 . 2.4139(13)
Na1 O4 . 2.4155(14)
Na1 O1 4 2.4517(14)
Na1 Na1 4 3.0550(8)
Na1 Na1 4_545 3.0550(8)
O1 C1 . 1.438(2)
O1 C4 . 1.445(2)
O1 Na1 4_545 2.4517(14)
O2 C2 . 1.417(2)
O2 H2 . 0.8200
O3 C3 . 1.394(2)
O4 Na1 4_545 2.3544(13)
O4 H41 . 0.839(14)
O4 H42 . 0.883(14)
O6 Na1 4_545 2.3893(14)
O6 H61 . 0.877(14)
O6 H62 . 0.859(14)
C1 C2 . 1.516(2)
C1 H11 . 0.9900
C1 H12 . 0.9900
C2 C3 . 1.578(2)
C2 H1 . 1.0000
C3 C4 . 1.517(2)
C3 H3 . 1.0000
C4 H43 . 0.9900
C4 H44 . 0.9900
O5 H51 . 0.842(15)
O5 H52 . 0.828(14)

loop_
_geom_hbond_atom_site_label_D
_geom_hbond_atom_site_label_H
_geom_hbond_atom_site_label_A
_geom_hbond_site_symmetry_A
_geom_hbond_distance_DH
_geom_hbond_distance_HA
_geom_hbond_distance_DA
_geom_hbond_angle_DHA
O2 H2 O3 . 0.82 1.85 2.4367(17) 126.9
O4 H41 O3 6_556 0.839(14) 1.939(15) 2.7706(17) 170.9(17)
O4 H42 O3 4 0.883(14) 1.827(14) 2.7078(19) 174.5(18)
O6 H61 O2 4 0.877(14) 1.940(14) 2.813(2) 173.1(18)
O6 H62 O5 4_545 0.859(14) 1.838(14) 2.6903(18) 171.0(18)
O5 H51 O3 6_556 0.842(15) 1.825(15) 2.6653(18) 176(2)
O5 H52 O2 5 0.828(14) 2.131(15) 2.958(2) 177(2)

loop_
_geom_torsion_atom_site_label_1
_geom_torsion_atom_site_label_2
_geom_torsion_atom_site_label_3
_geom_torsion_atom_site_label_4
_geom_torsion_site_symmetry_1
_geom_torsion_site_symmetry_4
_geom_torsion
O4 Na1 O1 C1 4 . -98.09(11)
O6 Na1 O1 C1 . . 158.92(11)
O6 Na1 O1 C1 4 . -16.27(12)
O4 Na1 O1 C1 . . 79.03(12)
Na1 Na1 O1 C1 4 . -52.67(13)
Na1 Na1 O1 C1 4_545 . 119.44(12)
O4 Na1 O1 C4 4 . 25.43(10)
O6 Na1 O1 C4 . . -77.55(10)
O6 Na1 O1 C4 4 . 107.26(10)
O4 Na1 O1 C4 . . -157.45(10)
Na1 Na1 O1 C4 4 . 70.85(11)
Na1 Na1 O1 C4 4_545 . -117.04(10)
O4 Na1 O1 Na1 4 4_545 142.47(5)
O6 Na1 O1 Na1 . 4_545 39.48(4)
O6 Na1 O1 Na1 4 4_545 -135.70(5)
O4 Na1 O1 Na1 . 4_545 -40.41(4)
Na1 Na1 O1 Na1 4 4_545 -172.11(6)
O6 Na1 O4 Na1 . 4_545 -45.63(4)
O6 Na1 O4 Na1 4 4_545 138.29(5)
O1 Na1 O4 Na1 . 4_545 42.12(4)
O1 Na1 O4 Na1 4 4_545 -136.17(5)
Na1 Na1 O4 Na1 4 4_545 -175.97(5)
O4 Na1 O6 Na1 4 4_545 -141.91(5)
O1 Na1 O6 Na1 . 4_545 -40.40(4)
O4 Na1 O6 Na1 . 4_545 44.77(4)
O1 Na1 O6 Na1 4 4_545 133.00(5)
Na1 Na1 O6 Na1 4 4_545 167.97(6)
C4 O1 C1 C2 . . 41.42(15)
Na1 O1 C1 C2 . . 168.00(9)
Na1 O1 C1 C2 4_545 . -96.32(14)
O1 C1 C2 O2 . . 90.07(16)
O1 C1 C2 C3 . . -25.39(17)
O2 C2 C3 O3 . . 1.87(17)
C1 C2 C3 O3 . . 121.13(14)
O2 C2 C3 C4 . . -118.55(14)
C1 C2 C3 C4 . . 0.71(16)
C1 O1 C4 C3 . . -41.55(15)
Na1 O1 C4 C3 . . -175.52(10)
Na1 O1 C4 C3 4_545 . 97.14(13)
O3 C3 C4 O1 . . -92.61(16)
C2 C3 C4 O1 . . 24.23(16)
